data_4088416
loop_
_publ_author_name
'Chambers, Geoffrey M.'
'Rauchfuss, Thomas B.'
'Arrigoni, Federica'
'Zampella, Giuseppe'

_publ_section_title
;
 Effect of Pyramidalization of the M2(SR)2Center: The Case of
 (C5H5)2Ni2(SR)2
;
_journal_issue 5
_journal_name_full Organometallics
_journal_page_first 836
_journal_paper_doi 10.1021/acs.organomet.6b00068
_journal_volume 35
_journal_year 2016
_chemical_formula_moiety 'C18 H26 Ni5 S8'
_chemical_formula_sum 'C18 H26 Ni5 S8'
_chemical_formula_weight 792.42
_space_group_crystal_system monoclinic
_space_group_IT_number 14
_space_group_name_Hall '-P 2ybc'
_space_group_name_H-M_alt 'P 1 21/c 1'
_atom_sites_solution_hydrogens geom
_audit_creation_date 2015-10-09
_audit_creation_method
; 
Olex2 1.2 
(compiled 2015.01.26 svn.r3150 for OlexSys, GUI svn.r4998) 
;
_cell_angle_alpha 90
_cell_angle_beta 107.707(2)
_cell_angle_gamma 90
_cell_formula_units_Z 2
_cell_length_a 11.7655(6)
_cell_length_b 7.7431(4)
_cell_length_c 14.3399(7)
_cell_measurement_reflns_used 9181
_cell_measurement_temperature 100(2)
_cell_measurement_theta_max 25.413
_cell_measurement_theta_min 2.982
_cell_volume 1244.49(11)
_computing_cell_refinement 'SAINT V8.34A (Bruker, 2005)'
_computing_data_collection 'APEX2 V2013.10-0 (Bruker, 2013)'
_computing_data_reduction
; 
SAINT V8.34A, XPREP v2013/3, SADABS V2012/1, TWINABS V2012/1 
(Bruker, 2012 & 2013) 
;
_computing_molecular_graphics 'Olex2 (Dolomanov et al., 2009)'
_computing_publication_material 'Olex2 (Dolomanov et al., 2009)'
_computing_structure_refinement 'SHELX-2013-4 (Sheldrick, 2013)'
_computing_structure_solution 'SHELX-2013-4 (Sheldrick, 2013)'
_diffrn_ambient_temperature 100.02
_diffrn_measured_fraction_theta_full 1.000
_diffrn_measured_fraction_theta_max 0.998
_diffrn_measurement_device_type 'Bruker APEX-II CCD'
_diffrn_measurement_method '\f and \w scans'
_diffrn_radiation_type MoK\a
_diffrn_radiation_wavelength 0.71073
_diffrn_reflns_av_R_equivalents 0.0514
_diffrn_reflns_av_unetI/netI 0.0266
_diffrn_reflns_Laue_measured_fraction_full 1.000
_diffrn_reflns_Laue_measured_fraction_max 0.998
_diffrn_reflns_limit_h_max 14
_diffrn_reflns_limit_h_min -14
_diffrn_reflns_limit_k_max 9
_diffrn_reflns_limit_k_min -9
_diffrn_reflns_limit_l_max 17
_diffrn_reflns_limit_l_min -17
_diffrn_reflns_number 18344
_diffrn_reflns_point_group_measured_fraction_full 1.000
_diffrn_reflns_point_group_measured_fraction_max 0.998
_diffrn_reflns_theta_full 25.000
_diffrn_reflns_theta_max 25.413
_diffrn_reflns_theta_min 2.982
_diffrn_standards_number 0
_exptl_absorpt_coefficient_mu 4.392
_exptl_absorpt_correction_T_max 0.9797
_exptl_absorpt_correction_T_min 0.6301
_exptl_absorpt_correction_type integration
_exptl_absorpt_process_details
; 
SADABS-2014/4 (Bruker,2014/4) was used for absorption correction. 
wR2(int) was 0.0922 before and 0.0596 after correction. 
The Ratio of minimum to maximum transmission is 0.6432. 
The \l/2 correction factor is Not present. 
;
_exptl_crystal_colour purple
_exptl_crystal_density_diffrn 2.115
_exptl_crystal_description plate
_exptl_crystal_F_000 804
_exptl_crystal_preparation
; 
The data crystal was mounted using oil (Parantone-N, Exxon) to a 
0.3 mm cryo-loop (Hampton Research) with the 0 1 -1 scattering 
planes roughly normal to the spindle axis. 
;
_exptl_crystal_size_max 0.227
_exptl_crystal_size_mid 0.218
_exptl_crystal_size_min 0.013
_refine_diff_density_max 1.056
_refine_diff_density_min -0.481
_refine_diff_density_rms 0.119
_refine_ls_extinction_method none
_refine_ls_goodness_of_fit_ref 1.224
_refine_ls_hydrogen_treatment constr
_refine_ls_matrix_type full
_refine_ls_number_parameters 142
_refine_ls_number_reflns 2283
_refine_ls_number_restraints 0
_refine_ls_restrained_S_all 1.224
_refine_ls_R_factor_all 0.0413
_refine_ls_R_factor_gt 0.0322
_refine_ls_shift/su_max 0.000
_refine_ls_shift/su_mean 0.000
_refine_ls_structure_factor_coef Fsqd
_refine_ls_weighting_details 'w=1/[\s^2^(Fo^2^)+(0.0044P)^2^+6.5133P] where P=(Fo^2^+2Fc^2^)/3'
_refine_ls_weighting_scheme calc
_refine_ls_wR_factor_gt 0.0645
_refine_ls_wR_factor_ref 0.0671
_reflns_Friedel_coverage 0.000
_reflns_number_gt 1976
_reflns_number_total 2283
_reflns_threshold_expression 'I > 2\s(I)'
_cod_data_source_file om6b00068_si_002.cif
_cod_data_source_block cd97v
_cod_database_code 4088416
_shelxl_version_number 2014-3
_shelx_space_group_comment
; 
The symmetry employed for this shelxl refinement is uniquely defined 
by the following loop, which should always be used as a source of 
symmetry information in preference to the above space-group names. 
They are only intended as comments. 
;
_shelx_estimated_absorpt_t_max 0.945
_shelx_estimated_absorpt_t_min 0.436
_olex2_refinement_description
; 
1. Fixed Uiso 
 At 1.2 times of: 
  All C(H) groups, All C(H,H) groups 
2.a Secondary CH2 refined with riding coordinates: 
 C7(H7A,H7B), C8(H8A,H8B), C6(H6A,H6B), C9(H9A,H9B) 
2.b Aromatic/amide H refined with riding coordinates: 
 C4(H4), C3(H3), C2(H2), C5(H5), C1(H1) 
;
_olex2_submission_special_instructions 'No special instructions were received'

loop_
_space_group_symop_operation_xyz
'x, y, z'
'-x, y+1/2, -z+1/2'
'-x, -y, -z'
'x, -y-1/2, z-1/2'

loop_
_atom_site_label
_atom_site_type_symbol
_atom_site_fract_x
_atom_site_fract_y
_atom_site_fract_z
_atom_site_U_iso_or_equiv
_atom_site_adp_type
_atom_site_occupancy
_atom_site_site_symmetry_order
_atom_site_calc_flag
_atom_site_refinement_flags_posn
_atom_site_refinement_flags_adp
_atom_site_refinement_flags_occupancy
Ni3 Ni 0.5000 0.5000 0.5000 0.01094(18) Uani 1 2 d S T P
Ni2 Ni 0.26782(5) 0.68204(7) 0.44672(4) 0.01056(14) Uani 1 1 d . . .
Ni1 Ni 0.17570(5) 0.58976(7) 0.26292(4) 0.00998(14) Uani 1 1 d . . .
S3 S 0.09551(10) 0.55843(15) 0.38264(8) 0.0129(2) Uani 1 1 d . . .
S1 S 0.20680(10) 0.85538(14) 0.32157(8) 0.0125(2) Uani 1 1 d . . .
S4 S 0.33842(10) 0.47237(15) 0.54777(8) 0.0132(2) Uani 1 1 d . . .
S2 S 0.44976(10) 0.77503(15) 0.48711(8) 0.0122(2) Uani 1 1 d . . .
C4 C 0.2775(4) 0.5663(6) 0.1672(3) 0.0144(10) Uani 1 1 d . . .
H4 H 0.3405 0.6447 0.1697 0.017 Uiso 1 1 calc R . .
C7 C 0.4550(4) 0.8396(6) 0.3652(3) 0.0151(10) Uani 1 1 d . . .
H7A H 0.5287 0.9063 0.3713 0.018 Uiso 1 1 calc R . .
H7B H 0.4558 0.7357 0.3252 0.018 Uiso 1 1 calc R . .
C3 C 0.2881(4) 0.4102(6) 0.2197(3) 0.0146(10) Uani 1 1 d . . .
H3 H 0.3600 0.3590 0.2593 0.017 Uiso 1 1 calc R . .
C2 C 0.1716(4) 0.3446(6) 0.2023(3) 0.0157(10) Uani 1 1 d . . .
H2 H 0.1504 0.2467 0.2333 0.019 Uiso 1 1 calc R . .
C5 C 0.1545(4) 0.5865(6) 0.1088(3) 0.0145(10) Uani 1 1 d . . .
H5 H 0.1235 0.6776 0.0639 0.017 Uiso 1 1 calc R . .
C8 C 0.1191(4) 0.3465(6) 0.4408(3) 0.0158(10) Uani 1 1 d . . .
H8A H 0.0873 0.3474 0.4973 0.019 Uiso 1 1 calc R . .
H8B H 0.0737 0.2593 0.3936 0.019 Uiso 1 1 calc R . .
C6 C 0.3469(4) 0.9490(6) 0.3158(3) 0.0136(10) Uani 1 1 d . . .
H6A H 0.3424 0.9654 0.2463 0.016 Uiso 1 1 calc R . .
H6B H 0.3571 1.0642 0.3472 0.016 Uiso 1 1 calc R . .
C1 C 0.0897(4) 0.4512(6) 0.1293(3) 0.0163(10) Uani 1 1 d . . .
H1 H 0.0067 0.4317 0.1007 0.020 Uiso 1 1 calc R . .
C9 C 0.2488(4) 0.2944(6) 0.4758(3) 0.0149(10) Uani 1 1 d . . .
H9A H 0.2769 0.2679 0.4189 0.018 Uiso 1 1 calc R . .
H9B H 0.2585 0.1894 0.5168 0.018 Uiso 1 1 calc R . .

loop_
_atom_site_aniso_label
_atom_site_aniso_U_11
_atom_site_aniso_U_22
_atom_site_aniso_U_33
_atom_site_aniso_U_23
_atom_site_aniso_U_13
_atom_site_aniso_U_12
Ni3 0.0115(4) 0.0102(4) 0.0112(4) 0.0003(3) 0.0038(3) -0.0013(3)
Ni2 0.0129(3) 0.0096(3) 0.0102(3) -0.0004(2) 0.0049(2) -0.0007(2)
Ni1 0.0108(3) 0.0096(3) 0.0104(3) -0.0006(2) 0.0045(2) -0.0006(2)
S3 0.0117(5) 0.0139(6) 0.0150(6) 0.0005(5) 0.0068(5) 0.0007(5)
S1 0.0143(6) 0.0105(6) 0.0136(6) 0.0001(5) 0.0057(5) 0.0015(4)
S4 0.0149(6) 0.0144(6) 0.0108(5) 0.0009(5) 0.0045(5) -0.0014(5)
S2 0.0134(5) 0.0112(6) 0.0111(5) -0.0011(4) 0.0022(5) -0.0018(4)
C4 0.016(2) 0.015(2) 0.015(2) -0.004(2) 0.010(2) -0.003(2)
C7 0.017(2) 0.017(2) 0.013(2) 0.000(2) 0.007(2) -0.004(2)
C3 0.016(2) 0.013(2) 0.015(2) 0.0005(19) 0.007(2) 0.006(2)
C2 0.021(3) 0.011(2) 0.016(2) -0.003(2) 0.009(2) 0.001(2)
C5 0.019(2) 0.015(2) 0.007(2) -0.0001(19) 0.0015(19) 0.003(2)
C8 0.017(2) 0.014(2) 0.018(2) 0.002(2) 0.008(2) -0.007(2)
C6 0.018(2) 0.011(2) 0.013(2) 0.0021(19) 0.0062(19) -0.0014(19)
C1 0.016(2) 0.018(3) 0.013(2) -0.004(2) 0.002(2) -0.003(2)
C9 0.017(2) 0.011(2) 0.014(2) 0.0011(19) 0.002(2) -0.003(2)

loop_
_atom_type_symbol
_atom_type_description
_atom_type_scat_dispersion_real
_atom_type_scat_dispersion_imag
_atom_type_scat_source
C C 0.0033 0.0016 'International Tables Vol C Tables 4.2.6.8 and 6.1.1.4'
H H 0.0000 0.0000 'International Tables Vol C Tables 4.2.6.8 and 6.1.1.4'
S S 0.1246 0.1234 'International Tables Vol C Tables 4.2.6.8 and 6.1.1.4'
Ni Ni 0.3393 1.1124 'International Tables Vol C Tables 4.2.6.8 and 6.1.1.4'

loop_
_exptl_crystal_face_index_h
_exptl_crystal_face_index_k
_exptl_crystal_face_index_l
_exptl_crystal_face_perp_dist
1.00 0.00 0.00 0.0060
-1.00 0.00 0.00 0.0060
0.00 0.00 1.00 0.0300
0.00 0.00 -1.00 0.0500
0.00 1.00 -1.00 0.1120
0.00 -1.00 -1.00 0.0730

loop_
_geom_angle_atom_site_label_1
_geom_angle_atom_site_label_2
_geom_angle_atom_site_label_3
_geom_angle
_geom_angle_site_symmetry_1
_geom_angle_site_symmetry_3
Ni2 Ni3 Ni2 180.0 3_666 .
S4 Ni3 Ni2 46.80(3) 3_666 3_666
S4 Ni3 Ni2 46.80(3) . .
S4 Ni3 Ni2 133.20(3) 3_666 .
S4 Ni3 Ni2 133.20(3) . 3_666
S4 Ni3 S4 180.0 . 3_666
S2 Ni3 Ni2 133.24(3) . 3_666
S2 Ni3 Ni2 46.76(3) . .
S2 Ni3 Ni2 133.24(3) 3_666 .
S2 Ni3 Ni2 46.76(3) 3_666 3_666
S2 Ni3 S4 83.45(4) 3_666 3_666
S2 Ni3 S4 83.44(4) . .
S2 Ni3 S4 96.56(4) 3_666 .
S2 Ni3 S4 96.56(4) . 3_666
S2 Ni3 S2 180.0 . 3_666
Ni1 Ni2 Ni3 101.32(2) . .
S3 Ni2 Ni3 124.57(4) . .
S3 Ni2 Ni1 53.80(3) . .
S3 Ni2 S1 83.80(5) . .
S1 Ni2 Ni3 123.54(4) . .
S1 Ni2 Ni1 53.79(3) . .
S4 Ni2 Ni3 48.28(3) . .
S4 Ni2 Ni1 115.13(4) . .
S4 Ni2 S3 94.09(5) . .
S4 Ni2 S1 167.19(5) . .
S2 Ni2 Ni3 47.87(3) . .
S2 Ni2 Ni1 115.59(4) . .
S2 Ni2 S3 167.94(5) . .
S2 Ni2 S1 93.83(5) . .
S2 Ni2 S4 85.61(5) . .
S3 Ni1 Ni2 52.65(3) . .
S3 Ni1 S1 82.35(5) . .
S1 Ni1 Ni2 52.75(3) . .
C4 Ni1 Ni2 122.68(13) . .
C4 Ni1 S3 165.48(14) . .
C4 Ni1 S1 105.65(13) . .
C4 Ni1 C3 38.97(18) . .
C4 Ni1 C5 39.82(18) . .
C4 Ni1 C1 65.21(18) . .
C3 Ni1 Ni2 111.42(13) . .
C3 Ni1 S3 127.03(13) . .
C3 Ni1 S1 132.10(13) . .
C3 Ni1 C5 65.31(18) . .
C3 Ni1 C1 65.41(18) . .
C2 Ni1 Ni2 128.13(13) . .
C2 Ni1 S3 105.27(13) . .
C2 Ni1 S1 170.89(13) . .
C2 Ni1 C4 65.84(18) . .
C2 Ni1 C3 39.07(18) . .
C2 Ni1 C5 65.09(18) . .
C2 Ni1 C1 39.80(18) . .
C5 Ni1 Ni2 156.84(13) . .
C5 Ni1 S3 148.77(13) . .
C5 Ni1 S1 110.88(14) . .
C5 Ni1 C1 37.34(18) . .
C1 Ni1 Ni2 164.69(13) . .
C1 Ni1 S3 116.06(13) . .
C1 Ni1 S1 141.11(13) . .
Ni2 S3 Ni1 73.55(4) . .
C8 S3 Ni2 102.12(16) . .
C8 S3 Ni1 114.38(16) . .
Ni2 S1 Ni1 73.46(4) . .
C6 S1 Ni2 101.89(15) . .
C6 S1 Ni1 113.55(15) . .
Ni2 S4 Ni3 84.92(4) . .
C9 S4 Ni3 107.24(15) . .
C9 S4 Ni2 98.50(15) . .
Ni2 S2 Ni3 85.36(4) . .
C7 S2 Ni3 104.90(16) . .
C7 S2 Ni2 98.77(16) . .
Ni1 C4 H4 121.1 . .
C3 C4 Ni1 72.4(3) . .
C3 C4 H4 125.9 . .
C3 C4 C5 108.3(4) . .
C5 C4 Ni1 72.4(3) . .
C5 C4 H4 125.9 . .
S2 C7 H7A 109.8 . .
S2 C7 H7B 109.8 . .
H7A C7 H7B 108.3 . .
C6 C7 S2 109.3(3) . .
C6 C7 H7A 109.8 . .
C6 C7 H7B 109.8 . .
Ni1 C3 H3 128.0 . .
C4 C3 Ni1 68.6(3) . .
C4 C3 H3 126.6 . .
C4 C3 C2 106.9(4) . .
C2 C3 Ni1 68.4(3) . .
C2 C3 H3 126.6 . .
Ni1 C2 H2 120.5 . .
C3 C2 Ni1 72.5(3) . .
C3 C2 H2 125.7 . .
C3 C2 C1 108.7(4) . .
C1 C2 Ni1 73.0(3) . .
C1 C2 H2 125.7 . .
Ni1 C5 H5 126.1 . .
C4 C5 Ni1 67.8(2) . .
C4 C5 H5 125.8 . .
C1 C5 Ni1 71.8(3) . .
C1 C5 C4 108.4(4) . .
C1 C5 H5 125.8 . .
S3 C8 H8A 109.0 . .
S3 C8 H8B 109.0 . .
H8A C8 H8B 107.8 . .
C9 C8 S3 113.0(3) . .
C9 C8 H8A 109.0 . .
C9 C8 H8B 109.0 . .
S1 C6 H6A 108.9 . .
S1 C6 H6B 108.9 . .
C7 C6 S1 113.5(3) . .
C7 C6 H6A 108.9 . .
C7 C6 H6B 108.9 . .
H6A C6 H6B 107.7 . .
Ni1 C1 H1 127.2 . .
C2 C1 Ni1 67.2(3) . .
C2 C1 H1 126.3 . .
C5 C1 Ni1 70.8(3) . .
C5 C1 C2 107.4(4) . .
C5 C1 H1 126.3 . .
S4 C9 H9A 109.8 . .
S4 C9 H9B 109.8 . .
C8 C9 S4 109.5(3) . .
C8 C9 H9A 109.8 . .
C8 C9 H9B 109.8 . .
H9A C9 H9B 108.2 . .

loop_
_geom_bond_atom_site_label_1
_geom_bond_atom_site_label_2
_geom_bond_distance
_geom_bond_site_symmetry_2
Ni3 Ni2 2.9603(6) .
Ni3 Ni2 2.9603(6) 3_666
Ni3 S4 2.2183(11) 3_666
Ni3 S4 2.2183(11) .
Ni3 S2 2.2028(11) .
Ni3 S2 2.2028(11) 3_666
Ni2 Ni1 2.6258(8) .
Ni2 S3 2.1765(13) .
Ni2 S1 2.1804(13) .
Ni2 S4 2.1664(13) .
Ni2 S2 2.1638(13) .
Ni1 S3 2.2095(12) .
Ni1 S1 2.2100(13) .
Ni1 C4 2.087(4) .
Ni1 C3 2.136(4) .
Ni1 C2 2.082(5) .
Ni1 C5 2.148(4) .
Ni1 C1 2.160(5) .
S3 C8 1.823(5) .
S1 C6 1.826(4) .
S4 C9 1.847(5) .
S2 C7 1.838(5) .
C4 H4 0.9500 .
C4 C3 1.409(7) .
C4 C5 1.443(6) .
C7 H7A 0.9900 .
C7 H7B 0.9900 .
C7 C6 1.512(6) .
C3 H3 0.9500 .
C3 C2 1.411(7) .
C2 H2 0.9500 .
C2 C1 1.446(7) .
C5 H5 0.9500 .
C5 C1 1.379(7) .
C8 H8A 0.9900 .
C8 H8B 0.9900 .
C8 C9 1.509(6) .
C6 H6A 0.9900 .
C6 H6B 0.9900 .
C1 H1 0.9500 .
C9 H9A 0.9900 .
C9 H9B 0.9900 .

loop_
_geom_torsion_atom_site_label_1
_geom_torsion_atom_site_label_2
_geom_torsion_atom_site_label_3
_geom_torsion_atom_site_label_4
_geom_torsion
Ni3 S4 C9 C8 -136.0(3)
Ni3 S2 C7 C6 136.5(3)
Ni2 S3 C8 C9 -23.9(4)
Ni2 S1 C6 C7 22.1(3)
Ni2 S4 C9 C8 -48.7(3)
Ni2 S2 C7 C6 49.0(3)
Ni1 S3 C8 C9 53.3(4)
Ni1 S1 C6 C7 -54.9(4)
Ni1 C4 C3 C2 57.9(3)
Ni1 C4 C5 C1 -60.6(3)
Ni1 C3 C2 C1 64.5(3)
Ni1 C2 C1 C5 59.7(3)
Ni1 C5 C1 C2 -57.4(3)
S3 C8 C9 S4 49.4(4)
S2 C7 C6 S1 -48.3(4)
C4 C3 C2 Ni1 -58.0(3)
C4 C3 C2 C1 6.6(5)
C4 C5 C1 Ni1 58.1(3)
C4 C5 C1 C2 0.7(5)
C3 C4 C5 Ni1 64.0(3)
C3 C4 C5 C1 3.4(5)
C3 C2 C1 Ni1 -64.2(3)
C3 C2 C1 C5 -4.5(5)
C5 C4 C3 Ni1 -64.0(3)
C5 C4 C3 C2 -6.1(5)
